data_7234594
loop_
_publ_author_name
'Xiaoqin Shen'
'Yonghao Zheng'
'Fred Wudl'

_publ_section_title
;
 Thermally induced reversible solid-state transformation of novel
 s-indacene 1,3,5,7-tetraone derivatives
;
_journal_name_full 'Journal of Materials Chemistry C'
_journal_page_first 2427
_journal_page_last 2431
_journal_paper_doi 10.1039/C5TC03953C
_journal_volume 4
_journal_year 2016
_chemical_formula_sum 'C60 H40 N O S'
_chemical_formula_weight 822.99
_chemical_melting_point 450.0(10)
_chemical_name_common 'DTID-Hep2, Form 1'
_chemical_name_systematic '2,6-di(thiophen-2-yl)-s-indacene-1,5-dione-3,7-diyl diheptanoate'
_space_group_crystal_system monoclinic
_space_group_IT_number 14
_space_group_name_Hall '-P 2ybc'
_space_group_name_H-M_alt 'P 1 21/c 1'
_atom_sites_solution_hydrogens mixed
_cell_angle_alpha 90
_cell_angle_beta 90.25(2)
_cell_angle_gamma 90
_cell_formula_units_Z 1
_cell_length_a 17.656(6)
_cell_length_b 5.5064(19)
_cell_length_c 15.448(6)
_cell_measurement_temperature 299(2)
_cell_volume 1501.9(9)
_computing_structure_refinement 'SHELXL-2013 (Sheldrick, 2013)'
_diffrn_ambient_temperature 299(2)
_diffrn_measured_fraction_theta_full 0.971
_diffrn_measured_fraction_theta_max 0.969
_diffrn_radiation_type MoK\a
_diffrn_radiation_wavelength 0.71073
_diffrn_reflns_av_R_equivalents 0.0514
_diffrn_reflns_av_unetI/netI 0.0921
_diffrn_reflns_Laue_measured_fraction_full 0.971
_diffrn_reflns_Laue_measured_fraction_max 0.969
_diffrn_reflns_limit_h_max 25
_diffrn_reflns_limit_h_min -24
_diffrn_reflns_limit_k_max 7
_diffrn_reflns_limit_k_min -5
_diffrn_reflns_limit_l_max 22
_diffrn_reflns_limit_l_min -15
_diffrn_reflns_number 8750
_diffrn_reflns_point_group_measured_fraction_full 0.971
_diffrn_reflns_point_group_measured_fraction_max 0.969
_diffrn_reflns_theta_full 25.242
_diffrn_reflns_theta_max 30.506
_diffrn_reflns_theta_min 2.307
_exptl_absorpt_coefficient_mu 0.086
_exptl_crystal_colour 'dark brown'
_exptl_crystal_density_diffrn 0.910
_exptl_crystal_description needle
_exptl_crystal_F_000 431
_exptl_crystal_recrystallization_method 'Re-crystallisation from solvent: Dichloromethane, ethanol'
_refine_diff_density_max 0.630
_refine_diff_density_min -0.596
_refine_diff_density_rms 0.057
_refine_ls_extinction_coef .
_refine_ls_extinction_method none
_refine_ls_goodness_of_fit_ref 1.743
_refine_ls_hydrogen_treatment mixed
_refine_ls_matrix_type full
_refine_ls_number_parameters 194
_refine_ls_number_reflns 4438
_refine_ls_number_restraints 0
_refine_ls_restrained_S_all 1.743
_refine_ls_R_factor_all 0.1628
_refine_ls_R_factor_gt 0.0742
_refine_ls_shift/su_max 0.000
_refine_ls_shift/su_mean 0.000
_refine_ls_structure_factor_coef Fsqd
_refine_ls_weighting_details 'w=1/[\s^2^(Fo^2^)] where P=(Fo^2^+2Fc^2^)/3'
_refine_ls_weighting_scheme calc
_refine_ls_wR_factor_gt 0.0999
_refine_ls_wR_factor_ref 0.1065
_reflns_Friedel_coverage 0.000
_reflns_Friedel_fraction_full .
_reflns_Friedel_fraction_max .
_reflns_number_gt 2020
_reflns_number_total 4438
_reflns_threshold_expression 'I > 2\s(I)'
_cod_data_source_file J-Mater-Chem-C-2016-4-2427.cif
_cod_data_source_block 1
_cod_depositor_comments
;
The following automatic conversions were performed:

data item '_chemical_melting_point' value '449 - 451' was changed to
'450.0(10)' -- the average value was taken and precision was
estimated.

Automatic conversion script
Id: cif_fix_values 6909 2019-04-08 15:41:33Z antanas 
;
_cod_original_cell_volume 1501.8(9)
_cod_original_sg_symbol_H-M 'P 21/c'
_cod_database_code 7234594
_shelx_space_group_comment
;
The symmetry employed for this shelxl refinement is uniquely defined
by the following loop, which should always be used as a source of
symmetry information in preference to the above space-group names.
They are only intended as comments.
;
_shelxl_version_number 2013-3

loop_
_space_group_symop_operation_xyz
'x, y, z'
'-x, y+1/2, -z+1/2'
'-x, -y, -z'
'x, -y-1/2, z-1/2'

loop_
_atom_site_label
_atom_site_type_symbol
_atom_site_fract_x
_atom_site_fract_y
_atom_site_fract_z
_atom_site_U_iso_or_equiv
_atom_site_adp_type
_atom_site_occupancy
_atom_site_site_symmetry_order
_atom_site_calc_flag
_atom_site_refinement_flags_posn
_atom_site_refinement_flags_adp
_atom_site_refinement_flags_occupancy
_atom_site_disorder_assembly
_atom_site_disorder_group
S1A S 0.28485(6) 0.59466(14) 0.29455(7) 0.0688(3) Uani 0.7417(14) 1 d . . P . .
C3B C 0.28485(6) 0.59466(14) 0.29455(7) 0.0688(3) Uani 0.2583(14) 1 d . . P . .
O2 O 0.34380(8) 0.8143(2) 0.12884(11) 0.0415(4) Uani 1 1 d . . . . .
O1 O 0.47944(8) 0.0875(2) 0.19019(12) 0.0498(5) Uani 1 1 d . . . . .
O3 O 0.24933(9) 0.6316(2) 0.05782(13) 0.0563(5) Uani 1 1 d . . . . .
C7 C 0.45763(12) 0.7147(3) -0.01913(17) 0.0385(6) Uani 1 1 d . . . . .
H7 H 0.4303 0.8545 -0.0321 0.046 Uiso 1 1 calc R U . . .
C6 C 0.51427(12) 0.6302(3) -0.07191(16) 0.0348(6) Uani 1 1 d . . . . .
C10 C 0.27188(12) 0.8025(4) 0.09726(17) 0.0366(6) Uani 1 1 d . . . . .
C8 C 0.44402(11) 0.5804(3) 0.05375(17) 0.0349(6) Uani 1 1 d . . . . .
C5 C 0.39510(11) 0.4362(3) 0.18436(17) 0.0384(6) Uani 1 1 d . . . . .
C4 C 0.35350(12) 0.4024(3) 0.26301(17) 0.0399(6) Uani 1 1 d . . . . .
C11 C 0.22914(12) 1.0271(3) 0.11961(17) 0.0416(7) Uani 1 1 d . . . . .
H11A H 0.2501 1.1621 0.0873 0.050 Uiso 1 1 calc R U . . .
H11B H 0.2364 1.0612 0.1807 0.050 Uiso 1 1 calc R U . . .
C9 C 0.38985(11) 0.6105(3) 0.12390(17) 0.0372(6) Uani 1 1 d . . . . .
C3A C 0.36706(10) 0.1880(3) 0.32338(12) 0.0688(3) Uani 0.7417(14) 1 d . . P . .
S1B S 0.36706(10) 0.1880(3) 0.32338(12) 0.0688(3) Uani 0.2583(14) 1 d . . P . .
C14 C 0.01841(13) 1.2296(4) 0.11145(19) 0.0576(8) Uani 1 1 d . . . . .
H14A H 0.0097 1.2061 0.0500 0.069 Uiso 1 1 calc R U . . .
H14B H -0.0024 1.0901 0.1414 0.069 Uiso 1 1 calc R U . . .
C12 C 0.14490(12) 1.0115(4) 0.10083(19) 0.0541(8) Uani 1 1 d . . . . .
H12A H 0.1373 0.9853 0.0393 0.065 Uiso 1 1 calc R U . . .
H12B H 0.1240 0.8727 0.1312 0.065 Uiso 1 1 calc R U . . .
C13 C 0.10263(12) 1.2376(4) 0.12779(19) 0.0530(8) Uani 1 1 d . . . . .
H13A H 0.1113 1.2644 0.1891 0.064 Uiso 1 1 calc R U . . .
H13B H 0.1236 1.3753 0.0969 0.064 Uiso 1 1 calc R U . . .
C1 C 0.26808(19) 0.4387(6) 0.3808(2) 0.0696(10) Uani 1 1 d . . . . .
C2 C 0.31002(17) 0.2443(6) 0.3907(2) 0.0661(9) Uani 1 1 d . . . . .
C15 C -0.02332(14) 1.4508(5) 0.1396(2) 0.0802(10) Uani 1 1 d . . . . .
H15A H -0.0037 1.5888 0.1078 0.096 Uiso 1 1 calc R U . . .
H15B H -0.0125 1.4782 0.2005 0.096 Uiso 1 1 calc R U . . .
C16 C -0.10714(16) 1.4439(6) 0.1278(3) 0.1080(13) Uani 1 1 d . . . . .
H16A H -0.1190 1.4212 0.0676 0.162 Uiso 1 1 calc R U . . .
H16B H -0.1287 1.5941 0.1474 0.162 Uiso 1 1 calc R U . . .
H16C H -0.1278 1.3119 0.1607 0.162 Uiso 1 1 calc R U . . .
C17 C 0.45732(12) 0.2689(4) 0.15442(17) 0.0390(6) Uani 1 1 d . . . . .
H1 H 0.2360(13) 0.497(4) 0.4125(17) 0.057(8) Uiso 1 1 d . . . . .
H2 H 0.3059(16) 0.144(4) 0.4330(19) 0.076(10) Uiso 1 1 d . . . . .

loop_
_atom_site_aniso_label
_atom_site_aniso_U_11
_atom_site_aniso_U_22
_atom_site_aniso_U_33
_atom_site_aniso_U_23
_atom_site_aniso_U_13
_atom_site_aniso_U_12
S1A 0.0797(6) 0.0682(5) 0.0588(6) 0.0055(4) 0.0211(5) 0.0115(4)
C3B 0.0797(6) 0.0682(5) 0.0588(6) 0.0055(4) 0.0211(5) 0.0115(4)
O2 0.0324(8) 0.0338(7) 0.0583(13) -0.0073(8) -0.0010(8) 0.0074(7)
O1 0.0469(10) 0.0418(8) 0.0608(14) 0.0097(9) -0.0008(9) 0.0068(8)
O3 0.0446(10) 0.0459(9) 0.0782(16) -0.0206(10) -0.0112(10) 0.0062(8)
C7 0.0314(12) 0.0292(11) 0.0549(19) -0.0038(12) -0.0007(12) 0.0058(10)
C6 0.0303(12) 0.0325(11) 0.0417(17) -0.0005(11) -0.0028(12) 0.0026(10)
C10 0.0310(13) 0.0351(12) 0.0436(17) 0.0021(12) 0.0018(12) 0.0020(11)
C8 0.0291(11) 0.0301(11) 0.0454(17) -0.0031(12) -0.0005(11) 0.0041(10)
C5 0.0313(12) 0.0332(11) 0.0507(18) -0.0003(12) -0.0012(12) 0.0031(10)
C4 0.0349(12) 0.0392(11) 0.0457(18) -0.0063(12) -0.0016(12) -0.0005(11)
C11 0.0369(13) 0.0342(11) 0.0538(19) -0.0049(12) 0.0019(13) 0.0090(10)
C9 0.0282(11) 0.0315(11) 0.0519(18) -0.0069(12) -0.0021(12) 0.0037(10)
C3A 0.0797(6) 0.0682(5) 0.0588(6) 0.0055(4) 0.0211(5) 0.0115(4)
S1B 0.0797(6) 0.0682(5) 0.0588(6) 0.0055(4) 0.0211(5) 0.0115(4)
C14 0.0444(15) 0.0605(14) 0.068(2) -0.0066(15) 0.0039(15) 0.0126(13)
C12 0.0413(14) 0.0506(13) 0.070(2) -0.0111(14) 0.0038(15) 0.0103(12)
C13 0.0441(14) 0.0472(13) 0.068(2) -0.0040(14) 0.0047(15) 0.0121(12)
C1 0.066(2) 0.087(2) 0.055(2) -0.0057(19) 0.0205(18) 0.0065(19)
C2 0.0639(19) 0.0650(19) 0.069(3) 0.0201(18) 0.0022(18) 0.0008(17)
C15 0.0495(16) 0.0874(18) 0.104(3) -0.0272(19) -0.0028(18) 0.0267(16)
C16 0.0544(19) 0.141(3) 0.129(4) -0.036(3) -0.013(2) 0.034(2)
C17 0.0314(12) 0.0319(12) 0.054(2) -0.0018(12) -0.0053(12) -0.0007(10)

loop_
_atom_type_symbol
_atom_type_description
_atom_type_scat_dispersion_real
_atom_type_scat_dispersion_imag
_atom_type_scat_source
C C 0.0033 0.0016 'International Tables Vol C Tables 4.2.6.8 and 6.1.1.4'
H H 0.0000 0.0000 'International Tables Vol C Tables 4.2.6.8 and 6.1.1.4'
N N 0.0061 0.0033 'International Tables Vol C Tables 4.2.6.8 and 6.1.1.4'
O O 0.0106 0.0060 'International Tables Vol C Tables 4.2.6.8 and 6.1.1.4'
S S 0.1246 0.1234 'International Tables Vol C Tables 4.2.6.8 and 6.1.1.4'

loop_
_geom_angle_atom_site_label_1
_geom_angle_atom_site_label_2
_geom_angle_atom_site_label_3
_geom_angle
_geom_angle_site_symmetry_1
_geom_angle_site_symmetry_3
C1 S1A C4 92.25(15) . .
C10 O2 C9 119.22(16) . .
C8 C7 C6 115.82(19) . .
C7 C6 C8 123.0(2) . 3_665
C7 C6 C17 129.35(19) . 3_665
C8 C6 C17 107.65(18) 3_665 3_665
O3 C10 O2 122.12(19) . .
O3 C10 C11 127.4(2) . .
O2 C10 C11 110.5(2) . .
C7 C8 C6 121.18(19) . 3_665
C7 C8 C9 131.89(19) . .
C6 C8 C9 106.9(2) 3_665 .
C9 C5 C4 130.41(19) . .
C9 C5 C17 105.8(2) . .
C4 C5 C17 123.8(2) . .
C5 C4 C3A 122.65(16) . .
C5 C4 S1A 122.38(17) . .
C3A C4 S1A 114.95(16) . .
C10 C11 C12 113.95(19) . .
C5 C9 O2 125.3(2) . .
C5 C9 C8 113.11(18) . .
O2 C9 C8 121.28(19) . .
C2 C3A C4 99.31(17) . .
C15 C14 C13 114.6(2) . .
C13 C12 C11 112.7(2) . .
C14 C13 C12 114.7(2) . .
C2 C1 S1A 115.2(3) . .
C1 C2 C3A 118.3(3) . .
C14 C15 C16 115.8(3) . .
O1 C17 C6 126.53(19) . 3_665
O1 C17 C5 126.9(2) . .
C6 C17 C5 106.56(18) 3_665 .

loop_
_geom_bond_atom_site_label_1
_geom_bond_atom_site_label_2
_geom_bond_distance
_geom_bond_site_symmetry_2
S1A C1 1.613(3) .
S1A C4 1.683(2) .
O2 C10 1.360(3) .
O2 C9 1.388(2) .
O1 C17 1.206(2) .
O3 C10 1.189(2) .
C7 C8 1.369(3) .
C7 C6 1.374(3) .
C6 C8 1.401(3) 3_665
C6 C17 1.480(3) 3_665
C10 C11 1.490(3) .
C8 C6 1.401(3) 3_665
C8 C9 1.458(3) .
C5 C9 1.342(3) .
C5 C4 1.434(3) .
C5 C17 1.508(3) .
C4 C3A 1.523(3) .
C11 C12 1.517(3) .
C3A C2 1.483(3) .
C14 C15 1.489(3) .
C14 C13 1.508(3) .
C12 C13 1.511(3) .
C1 C2 1.311(4) .
C15 C16 1.491(4) .
C17 C6 1.480(3) 3_665
